data_9015053
loop_
_publ_author_name
'Kampf, A. R.'
'Mills, S. J.'
'Housley, R. M.'

_publ_section_title
;
 The crystal structure of munakataite, Pb2Cu2(Se4+O3)(SO4)(OH)4,
 from Otto Mountain, San Bernardino County, California, USA
;
_journal_name_full 'Mineralogical Magazine'
_journal_page_first 991
_journal_page_last 998
_journal_paper_doi 10.1180/minmag.2010.074.6.991
_journal_volume 74
_journal_year 2010
_chemical_compound_source 'Otto Mountain, San Bernardino County, California, USA'
_chemical_formula_sum 'Cu1.894 H8 O11 Pb1.934 S1.15 Se0.85'
_chemical_name_mineral Munakataite
_space_group_IT_number 11
_symmetry_space_group_name_Hall '-P 2yb'
_symmetry_space_group_name_H-M 'P 1 21/m 1'
_cell_angle_alpha 90
_cell_angle_beta 102.443
_cell_angle_gamma 90
_cell_formula_units_Z 2
_cell_length_a 9.802
_cell_length_b 5.675
_cell_length_c 9.281
_cell_volume 504.141
_database_code_amcsd 0018306
_exptl_crystal_density_diffrn 5.330
_cod_original_formula_sum 'Pb1.934 Cu1.894 Se.85 S1.15 O11 H8'
_cod_database_code 9015053

loop_
_space_group_symop_operation_xyz
x,y,z
x,1/2-y,z
-x,1/2+y,-z
-x,-y,-z

loop_
_atom_site_aniso_label
_atom_site_aniso_U_11
_atom_site_aniso_U_22
_atom_site_aniso_U_33
_atom_site_aniso_U_12
_atom_site_aniso_U_13
_atom_site_aniso_U_23
Pb1 0.02080 0.01980 0.02320 0.00000 0.00080 0.00000
Pb2 0.01950 0.03310 0.04360 0.00000 0.00100 0.00000
Cu 0.02210 0.00790 0.01370 -0.00110 0.00240 0.00010
Se 0.01900 0.01460 0.01910 0.00000 0.00540 0.00000
S1 0.01900 0.01460 0.01910 0.00000 0.00540 0.00000
S2 0.01600 0.01000 0.02600 0.00000 0.00600 0.00000
O11 0.06400 0.04900 0.02600 0.00000 0.02000 0.00000
O12 0.01900 0.02100 0.02700 -0.00200 0.00300 0.00300
O21 0.01900 0.03900 0.02700 0.00000 0.00900 0.00000
O22 0.04100 0.06200 0.00000 0.00000 0.00100 0.00000
O23 0.03600 0.02600 0.03100 0.00800 0.00600 0.00600
O-H1 0.01700 0.01400 0.01900 0.00000 -0.00400 0.00000
O-H2 0.02300 0.01600 0.00800 0.00000 0.00000 0.00000
O-H3 0.00700 0.02100 0.02300 0.00000 -0.00900 0.00000
O-H4 0.02900 0.02400 0.00200 0.00000 -0.00400 0.00000

loop_
_atom_site_label
_atom_site_fract_x
_atom_site_fract_y
_atom_site_fract_z
_atom_site_occupancy
_atom_site_U_iso_or_equiv
_atom_site_type_symbol
_atom_site_attached_hydrogens
Pb1 0.31694 0.25000 0.41854 0.97600 0.02190 Pb 0
Pb2 0.33579 0.25000 0.97549 0.95800 0.03290 Pb 0
Cu 0.98860 -0.00020 0.24421 0.94700 0.01480 Cu 0
Se 0.35970 0.75000 0.22150 0.85000 0.01740 Se 0
S1 0.35970 0.75000 0.22150 0.15000 0.01740 S 0
S2 0.33490 0.75000 0.68830 1.00000 0.01720 S 0
O11 0.37600 0.75000 0.04760 1.00000 0.04500 O 0
O12 0.25140 0.51480 0.21520 1.00000 0.02300 O 0
O21 0.48280 0.75000 0.75140 1.00000 0.02800 O 0
O22 0.31540 0.75000 0.52480 1.00000 0.03500 O 0
O23 0.26900 0.96300 0.73260 1.00000 0.03100 O 0
O-H1 0.02600 0.75000 0.38830 1.00000 0.01800 O 1
H1 0.11900 0.75000 0.40000 1.00000 0.05000 H 0
O-H2 0.07750 0.25000 0.37800 1.00000 0.01600 O 1
H2 0.06000 0.25000 0.47000 1.00000 0.05000 H 0
O-H3 0.05290 0.75000 0.89750 1.00000 0.01900 O 1
H3 0.14100 0.75000 0.95000 1.00000 0.05000 H 0
O-H4 0.08810 0.25000 0.89240 1.00000 0.01900 O 1
H4 0.07000 0.25000 0.98400 1.00000 0.05000 H 0

loop_
_cod_changelog_entry_id
_cod_changelog_entry_author
_cod_changelog_entry_date
_cod_changelog_entry_text
1
;cod-tools version 3.8.0
Id: cif_guess_AMCSD_atom_types 9574 2023-05-10 09:00:05Z saulius
;
2023-05-10T18:55:45+03:00
;Derived atom types and hydrogen counts
from atom names that follow the AMCSD naming convention
(Wat == water, O-H == hydroxyl).
;
2
;cod-tools version 3.10.1
Id: cif_fix_AMCSD_atom_labels 10224 2024-08-07 11:09:31Z saulius
;
2024-08-07T19:40:14+03:00
;Changed the following '_atom_site_label' values:
the first duplicated label 'S'  converted to 'S1'
duplicated label 'S' at index 5 converted to 'S2'
;

loop_
_cod_related_entry_id
_cod_related_entry_database
_cod_related_entry_code
1 AMCSD 0018306
